data_1575257
loop_
_publ_author_name
'Samarasiri, Vidumini S.'
'Rajapaksha, Harindu'
'McGee, Sarah'
'Mason, Sara E.'
'Forbes, Tori Z.'

_publ_section_title
;
 Formation of U(VI) peroxide nanoclusters from cascade reactions with a
 persulfate radical initiator.
;
_journal_issue 35
_journal_name_full 'Dalton transactions (Cambridge, England : 2003)'
_journal_page_first 13129
_journal_page_last 13142
_journal_paper_doi 10.1039/d5dt00785b
_journal_volume 54
_journal_year 2025
_chemical_formula_moiety 'Na24 O180 U24'
_chemical_formula_sum 'Na24 O180 U24'
_chemical_formula_weight 9144.48
_space_group_crystal_system tetragonal
_space_group_IT_number 87
_space_group_name_Hall '-I 4'
_space_group_name_H-M_alt 'I 4/m'
_audit_creation_date 2025-03-10
_audit_creation_method
;
Olex2 1.5
(compiled 2023.03.06 svn.rbb2c1857 for OlexSys, GUI svn.r6748)
;
_audit_update_record
;
2025-03-24 deposited with the CCDC.	2025-07-28 downloaded from the CCDC.
;
_cell_angle_alpha 90
_cell_angle_beta 90
_cell_angle_gamma 90
_cell_formula_units_Z 2
_cell_length_a 19.7190(5)
_cell_length_b 19.7190(5)
_cell_length_c 22.1550(9)
_cell_measurement_reflns_used 26070
_cell_measurement_temperature 100(2)
_cell_measurement_theta_max 25.683
_cell_measurement_theta_min 2.486
_cell_volume 8614.7(5)
_computing_molecular_graphics 'Olex2 1.5 (Dolomanov et al., 2009)'
_computing_publication_material 'Olex2 1.5 (Dolomanov et al., 2009)'
_computing_structure_refinement 'SHELXL-2019/1 (Sheldrick, 2019)'
_diffrn_ambient_temperature 100(2)
_diffrn_measured_fraction_theta_full 0.993
_diffrn_measured_fraction_theta_max 0.993
_diffrn_measurement_device_type 'Bruker Photon-III CCD'
_diffrn_measurement_method 'Phi and omega scan'
_diffrn_radiation_type MoK\a
_diffrn_radiation_wavelength 0.71073
_diffrn_reflns_av_R_equivalents 0.0810
_diffrn_reflns_av_unetI/netI 0.0501
_diffrn_reflns_Laue_measured_fraction_full 0.993
_diffrn_reflns_Laue_measured_fraction_max 0.993
_diffrn_reflns_limit_h_max 23
_diffrn_reflns_limit_h_min -22
_diffrn_reflns_limit_k_max 21
_diffrn_reflns_limit_k_min -24
_diffrn_reflns_limit_l_max 26
_diffrn_reflns_limit_l_min -26
_diffrn_reflns_number 26070
_diffrn_reflns_point_group_measured_fraction_full 0.993
_diffrn_reflns_point_group_measured_fraction_max 0.993
_diffrn_reflns_theta_full 25.242
_diffrn_reflns_theta_max 25.683
_diffrn_reflns_theta_min 2.486
_exptl_absorpt_coefficient_mu 22.655
_exptl_crystal_colour Yellow
_exptl_crystal_density_diffrn 3.525
_exptl_crystal_description Prismatic
_exptl_crystal_F_000 7824
_exptl_transmission_factor_max 0.7453
_exptl_transmission_factor_min 0.5128
_refine_diff_density_max 1.511
_refine_diff_density_min -1.814
_refine_diff_density_rms 0.247
_refine_ls_extinction_method none
_refine_ls_goodness_of_fit_ref 1.057
_refine_ls_hydrogen_treatment undef
_refine_ls_matrix_type full
_refine_ls_number_parameters 288
_refine_ls_number_reflns 4181
_refine_ls_number_restraints 0
_refine_ls_restrained_S_all 1.057
_refine_ls_R_factor_all 0.0501
_refine_ls_R_factor_gt 0.0364
_refine_ls_shift/su_max 0.001
_refine_ls_shift/su_mean 0.000
_refine_ls_structure_factor_coef Fsqd
_refine_ls_weighting_details 'w=1/[\s^2^(Fo^2^)+(0.0372P)^2^+167.1439P] where P=(Fo^2^+2Fc^2^)/3'
_refine_ls_weighting_scheme calc
_refine_ls_wR_factor_gt 0.0850
_refine_ls_wR_factor_ref 0.0913
_reflns_Friedel_coverage 0.000
_reflns_number_gt 3474
_reflns_number_total 4181
_reflns_threshold_expression 'I > 2\s(I)'
_cod_data_source_file d5dt00785b2.cif
_cod_data_source_block 1
_cod_depositor_comments 'Adding full bibliography for 1575257.cif.'
_cod_original_cell_volume 8614.7(6)
_cod_database_code 1575257
_shelx_shelxl_version_number 2019/1
_shelx_space_group_comment
;
The symmetry employed for this shelxl refinement is uniquely defined
by the following loop, which should always be used as a source of
symmetry information in preference to the above space-group names.
They are only intended as comments.
;
_olex2_refinement_description
;
1. Others
 Fixed Sof: Na5A(0.125) Na5B(0.125) O20A(0.5) O20B(0.25) O21(0.5) O22(0.5)
 O23(0.5) O24A(0.25) O24B(0.25) O25(0.25) O26(0.5) O27(0.5) O28(0.5) O30(0.5)
 O31(0.25)
;
_olex2_submission_special_instructions 'No special instructions were received'

loop_
_space_group_symop_operation_xyz
'x, y, z'
'-x, -y, z'
'-y, x, z'
'y, -x, z'
'x+1/2, y+1/2, z+1/2'
'-x+1/2, -y+1/2, z+1/2'
'-y+1/2, x+1/2, z+1/2'
'y+1/2, -x+1/2, z+1/2'
'-x, -y, -z'
'x, y, -z'
'y, -x, -z'
'-y, x, -z'
'-x+1/2, -y+1/2, -z+1/2'
'x+1/2, y+1/2, -z+1/2'
'y+1/2, -x+1/2, -z+1/2'
'-y+1/2, x+1/2, -z+1/2'

loop_
_atom_site_label
_atom_site_type_symbol
_atom_site_fract_x
_atom_site_fract_y
_atom_site_fract_z
_atom_site_U_iso_or_equiv
_atom_site_adp_type
_atom_site_occupancy
_atom_site_site_symmetry_order
_atom_site_calc_flag
_atom_site_refinement_flags_posn
_atom_site_refinement_flags_adp
_atom_site_refinement_flags_occupancy
_atom_site_disorder_assembly
_atom_site_disorder_group
U1 U 0.70532(3) 0.24693(3) 0.500000 0.02489(15) Uani 1 2 d S T P . .
U2 U 0.64493(2) 0.52983(2) 0.75875(2) 0.02556(13) Uani 1 1 d . . . . .
U3 U 0.78223(2) 0.55930(2) 0.63145(2) 0.02635(13) Uani 1 1 d . . . . .
U4 U 0.81145(3) 0.41321(3) 0.500000 0.02655(16) Uani 1 2 d S T P . .
Na1 Na 0.6390(3) 0.5291(3) 0.500000 0.0229(13) Uani 1 2 d S T P . .
Na2 Na 0.500000 0.500000 0.6256(3) 0.0157(15) Uani 1 4 d S T P . .
Na3 Na 0.9712(3) 0.2859(4) 0.500000 0.0413(17) Uani 1 2 d S T P . .
Na4 Na 0.9824(6) 0.1187(6) 0.500000 0.096(3) Uiso 1 2 d S . P . .
Na5A Na 0.997(4) 0.514(3) 0.580(2) 0.078(17) Uiso 0.125 1 d . . P . .
Na5B Na 0.957(3) 0.530(3) 0.512(4) 0.09(2) Uiso 0.125 1 d . . P . .
Na6 Na 0.6904(5) 0.3746(5) 0.6457(5) 0.122(3) Uiso 1 1 d . . . . .
O1 O 0.5986(3) 0.5202(3) 0.6899(3) 0.0229(16) Uani 1 1 d . . . . .
O2 O 0.6770(4) 0.2207(4) 0.3972(3) 0.0274(17) Uani 1 1 d . . . . .
O3 O 0.6428(5) 0.3129(5) 0.500000 0.023(2) Uani 1 2 d S T P . .
O4 O 0.7259(5) 0.4432(5) 0.500000 0.025(2) Uani 1 2 d S T P . .
O5 O 0.4395(3) 0.4071(4) 0.5697(3) 0.0231(16) Uani 1 1 d . . . . .
O6 O 0.8496(4) 0.5032(4) 0.5607(4) 0.0322(19) Uani 1 1 d . . . . .
O7 O 0.7057(3) 0.5439(3) 0.5903(3) 0.0228(16) Uani 1 1 d . . . . .
O8 O 0.6386(4) 0.1767(4) 0.4389(4) 0.0297(18) Uani 1 1 d . . . . .
O9 O 0.5538(4) 0.5817(4) 0.8089(3) 0.0334(19) Uani 1 1 d . . . . .
O10 O 0.7409(4) 0.4768(4) 0.7066(3) 0.0310(18) Uani 1 1 d . . . . .
O11 O 0.6972(4) 0.5406(4) 0.8249(4) 0.038(2) Uani 1 1 d . . . . .
O12 O 0.5897(4) 0.6364(4) 0.7768(3) 0.0283(17) Uani 1 1 d . . . . .
O13 O 0.8564(4) 0.5738(4) 0.6782(4) 0.036(2) Uani 1 1 d . . . . .
O14 O 0.7130(4) 0.6126(4) 0.7073(3) 0.0285(17) Uani 1 1 d . . . . .
O15 O 0.8255(4) 0.4503(4) 0.6028(4) 0.0301(18) Uani 1 1 d . . . . .
O16 O 0.7737(4) 0.3202(4) 0.5619(4) 0.0352(19) Uani 1 1 d . . . . .
O17 O 0.7726(6) 0.1839(6) 0.500000 0.043(3) Uani 1 2 d S T P . .
O18 O 0.8963(5) 0.3794(5) 0.500000 0.039(3) Uani 1 2 d S T P . .
O19 O 0.7968(6) 0.6810(7) 0.7803(6) 0.087(4) Uani 1 1 d . . . . .
O20A O 0.8283(8) 0.4564(8) 0.8014(8) 0.030(4) Uiso 0.5 1 d . . P . .
O20B O 0.846(2) 0.457(2) 0.7738(19) 0.047(10) Uiso 0.25 1 d . . P . .
O21 O 0.8875(9) 0.2430(10) 0.4217(8) 0.047(5) Uiso 0.5 1 d . . P . .
O22 O 0.9099(10) 0.2029(10) 0.4463(9) 0.054(5) Uiso 0.5 1 d . . P . .
O23 O 1.0568(10) 0.2811(13) 0.5788(8) 0.066(7) Uani 0.5 1 d . . P . .
O24A O 0.918(3) 0.061(3) 0.573(3) 0.11(2) Uiso 0.25 1 d . . P . .
O24B O 0.9534(18) 0.0373(18) 0.5666(15) 0.037(8) Uiso 0.25 1 d . . P . .
O25 O 1.0892(14) 0.1320(15) 0.4270(12) 0.023(6) Uiso 0.25 1 d . . P . .
O26 O 1.0364(10) 0.3704(13) 0.5558(11) 0.072(7) Uani 0.5 1 d . . P . .
O27 O 1.0446(10) 0.2080(12) 0.4466(10) 0.068(6) Uani 0.5 1 d . . P . .
O28 O 0.6799(9) 0.7347(9) 0.8142(8) 0.045(4) Uiso 0.5 1 d . . P . .
O29 O 1.000000 0.500000 0.750000 0.148(14) Uiso 1 4 d S . P . .
O30 O 0.8823(13) 0.5833(13) 0.8247(11) 0.078(7) Uiso 0.5 1 d . . P . .
O31 O 0.928(2) 0.558(2) 0.8457(18) 0.056(10) Uiso 0.25 1 d . . P . .

loop_
_atom_site_aniso_label
_atom_site_aniso_U_11
_atom_site_aniso_U_22
_atom_site_aniso_U_33
_atom_site_aniso_U_23
_atom_site_aniso_U_13
_atom_site_aniso_U_12
U1 0.0147(3) 0.0167(3) 0.0433(4) 0.000 0.000 0.0044(2)
U2 0.0279(2) 0.0272(2) 0.0216(2) -0.00205(16) -0.00992(16) -0.00055(17)
U3 0.0202(2) 0.0231(2) 0.0358(2) -0.00264(17) -0.00737(17) -0.00226(16)
U4 0.0166(3) 0.0182(3) 0.0449(4) 0.000 0.000 0.0033(2)
Na1 0.017(3) 0.021(3) 0.030(3) 0.000 0.000 -0.001(2)
Na2 0.018(2) 0.018(2) 0.012(4) 0.000 0.000 0.000
Na3 0.027(4) 0.048(4) 0.050(4) 0.000 0.000 0.015(3)
O1 0.022(4) 0.026(4) 0.021(4) -0.002(3) -0.009(3) 0.000(3)
O2 0.022(4) 0.020(4) 0.040(5) -0.003(3) 0.006(3) 0.000(3)
O3 0.018(5) 0.022(5) 0.029(6) 0.000 0.000 0.004(4)
O4 0.021(6) 0.025(6) 0.028(5) 0.000 0.000 0.002(4)
O5 0.023(4) 0.028(4) 0.019(4) 0.003(3) 0.004(3) -0.001(3)
O6 0.016(4) 0.025(4) 0.056(5) -0.004(4) 0.001(4) -0.010(3)
O7 0.016(4) 0.016(4) 0.036(4) -0.003(3) -0.010(3) 0.000(3)
O8 0.023(4) 0.016(4) 0.049(5) -0.001(3) 0.002(4) 0.000(3)
O9 0.040(5) 0.038(5) 0.022(4) -0.002(3) -0.002(3) -0.004(4)
O10 0.026(4) 0.030(4) 0.037(4) 0.004(4) -0.002(3) 0.000(3)
O11 0.036(5) 0.041(5) 0.035(5) -0.005(4) -0.018(4) -0.002(4)
O12 0.029(4) 0.028(4) 0.028(4) -0.007(3) -0.003(3) -0.002(3)
O13 0.029(4) 0.028(4) 0.050(5) -0.004(4) -0.016(4) -0.002(3)
O14 0.033(4) 0.024(4) 0.028(4) -0.007(3) -0.007(3) -0.006(3)
O15 0.021(4) 0.019(4) 0.050(5) 0.003(3) -0.009(4) -0.001(3)
O16 0.016(4) 0.035(5) 0.055(5) 0.009(4) -0.003(4) 0.001(3)
O17 0.024(6) 0.019(6) 0.086(10) 0.000 0.000 0.008(5)
O18 0.020(6) 0.021(6) 0.076(9) 0.000 0.000 -0.001(5)
O19 0.074(8) 0.091(9) 0.095(10) -0.039(8) -0.015(7) -0.025(7)
O23 0.039(11) 0.13(2) 0.034(10) 0.011(12) 0.001(9) -0.024(12)
O26 0.030(11) 0.103(19) 0.083(16) -0.021(14) -0.007(11) -0.002(11)
O27 0.038(12) 0.083(16) 0.084(16) 0.003(13) -0.003(11) 0.037(11)

loop_
_atom_type_symbol
_atom_type_description
_atom_type_scat_dispersion_real
_atom_type_scat_dispersion_imag
_atom_type_scat_source
Na Na 0.0362 0.0249 'International Tables Vol C Tables 4.2.6.8 and 6.1.1.4'
O O 0.0106 0.0060 'International Tables Vol C Tables 4.2.6.8 and 6.1.1.4'
U U -9.6767 9.6646 'International Tables Vol C Tables 4.2.6.8 and 6.1.1.4'

loop_
_geom_angle_atom_site_label_1
_geom_angle_atom_site_label_2
_geom_angle_atom_site_label_3
_geom_angle
_geom_angle_site_symmetry_1
_geom_angle_site_symmetry_3
_geom_angle_publ_flag
U4 U1 Na1 89.63(8) . 11_566 ?
U4 U1 Na6 61.40(15) . 10_556 ?
U4 U1 Na6 61.40(15) . . ?
Na6 U1 Na1 66.83(16) 10_556 11_566 ?
Na6 U1 Na1 66.83(16) . 11_566 ?
Na6 U1 Na6 103.7(3) 10_556 . ?
O2 U1 U4 107.86(17) . . ?
O2 U1 U4 107.86(17) 10_556 . ?
O2 U1 Na1 85.51(17) 10_556 11_566 ?
O2 U1 Na1 85.51(17) . 11_566 ?
O2 U1 Na6 50.9(2) . 10_556 ?
O2 U1 Na6 149.5(2) 10_556 10_556 ?
O2 U1 Na6 149.5(2) . . ?
O2 U1 Na6 50.9(2) 10_556 . ?
O2 U1 O2 143.0(3) 10_556 . ?
O2 U1 O16 143.2(3) 10_556 10_556 ?
O2 U1 O16 73.7(3) . 10_556 ?
O2 U1 O16 73.7(3) 10_556 . ?
O2 U1 O16 143.2(3) . . ?
O3 U1 U4 76.0(3) . . ?
O3 U1 Na1 13.6(3) . 11_566 ?
O3 U1 Na6 60.4(2) . . ?
O3 U1 Na6 60.4(2) . 10_556 ?
O3 U1 O2 89.8(2) . 10_556 ?
O3 U1 O2 89.8(2) . . ?
O3 U1 O8 92.5(3) . 10_556 ?
O3 U1 O8 92.5(3) . . ?
O3 U1 O16 87.1(3) . 10_556 ?
O3 U1 O16 87.1(3) . . ?
O3 U1 O17 176.6(5) . . ?
O8 U1 U4 143.22(19) . . ?
O8 U1 U4 143.22(19) 10_556 . ?
O8 U1 Na1 81.36(18) 10_556 11_566 ?
O8 U1 Na1 81.35(18) . 11_566 ?
O8 U1 Na6 141.0(2) 10_556 10_556 ?
O8 U1 Na6 82.4(2) 10_556 . ?
O8 U1 Na6 82.4(2) . 10_556 ?
O8 U1 Na6 141.0(2) . . ?
O8 U1 O2 106.9(3) 10_556 . ?
O8 U1 O2 36.2(3) . . ?
O8 U1 O2 36.2(3) 10_556 10_556 ?
O8 U1 O2 106.9(3) . 10_556 ?
O8 U1 O8 70.7(4) . 10_556 ?
O8 U1 O16 109.9(3) . 10_556 ?
O8 U1 O16 179.3(3) 10_556 10_556 ?
O8 U1 O16 179.3(3) . . ?
O8 U1 O16 109.9(3) 10_556 . ?
O16 U1 U4 36.13(19) . . ?
O16 U1 U4 36.13(19) 10_556 . ?
O16 U1 Na1 98.31(19) 10_556 11_566 ?
O16 U1 Na1 98.31(19) . 11_566 ?
O16 U1 Na6 96.9(2) 10_556 . ?
O16 U1 Na6 39.0(2) 10_556 10_556 ?
O16 U1 Na6 39.0(2) . . ?
O16 U1 Na6 96.9(2) . 10_556 ?
O16 U1 O16 69.5(4) 10_556 . ?
O17 U1 U4 100.6(4) . . ?
O17 U1 Na1 169.8(4) . 11_566 ?
O17 U1 Na6 118.1(2) . 10_556 ?
O17 U1 Na6 118.1(2) . . ?
O17 U1 O2 91.3(2) . . ?
O17 U1 O2 91.3(2) . 10_556 ?
O17 U1 O8 90.3(3) . 10_556 ?
O17 U1 O8 90.3(3) . . ?
O17 U1 O16 90.1(3) . . ?
O17 U1 O16 90.1(3) . 10_556 ?
U3 U2 Na2 89.15(7) . . ?
U3 U2 Na6 61.22(15) . . ?
U3 U2 Na6 60.64(15) . 3_655 ?
Na6 U2 Na2 66.80(16) . . ?
Na6 U2 Na2 66.80(16) 3_655 . ?
Na6 U2 Na6 103.2(3) . 3_655 ?
O1 U2 U3 75.9(2) . . ?
O1 U2 Na2 13.3(2) . . ?
O1 U2 Na6 60.4(3) . . ?
O1 U2 Na6 60.5(3) . 3_655 ?
O1 U2 O9 93.4(3) . 4_565 ?
O1 U2 O9 93.4(3) . . ?
O1 U2 O10 86.9(3) . . ?
O1 U2 O11 175.7(4) . . ?
O1 U2 O12 90.2(3) . . ?
O1 U2 O12 90.2(3) . 4_565 ?
O1 U2 O14 87.3(3) . . ?
O9 U2 U3 143.61(19) 4_565 . ?
O9 U2 U3 142.95(19) . . ?
O9 U2 Na2 82.61(19) . . ?
O9 U2 Na2 82.61(19) 4_565 . ?
O9 U2 Na6 83.1(2) . 3_655 ?
O9 U2 Na6 142.2(2) 4_565 3_655 ?
O9 U2 Na6 83.1(2) 4_565 . ?
O9 U2 Na6 142.3(2) . . ?
O9 U2 O9 71.1(4) . 4_565 ?
O9 U2 O10 179.3(3) . . ?
O9 U2 O10 109.5(3) 4_565 . ?
O9 U2 O12 36.2(3) 4_565 4_565 ?
O9 U2 O12 107.2(3) 4_565 . ?
O9 U2 O12 36.1(3) . . ?
O9 U2 O12 107.2(3) . 4_565 ?
O9 U2 O14 110.9(3) . . ?
O9 U2 O14 177.9(3) 4_565 . ?
O10 U2 U3 36.63(17) . . ?
O10 U2 Na2 97.80(19) . . ?
O10 U2 Na6 38.4(2) . . ?
O10 U2 Na6 96.6(2) . 3_655 ?
O11 U2 U3 99.8(3) . . ?
O11 U2 Na2 171.0(3) . . ?
O11 U2 Na6 117.7(3) . . ?
O11 U2 Na6 117.6(3) . 3_655 ?
O11 U2 O9 90.1(3) . . ?
O11 U2 O9 90.1(3) . 4_565 ?
O11 U2 O10 89.6(3) . . ?
O11 U2 O12 91.2(3) . 4_565 ?
O11 U2 O12 91.2(3) . . ?
O11 U2 O14 89.2(3) . . ?
O12 U2 U3 108.16(18) 4_565 . ?
O12 U2 U3 107.51(18) . . ?
O12 U2 Na2 86.01(17) . . ?
O12 U2 Na2 86.06(17) 4_565 . ?
O12 U2 Na6 149.8(2) . . ?
O12 U2 Na6 51.4(2) . 3_655 ?
O12 U2 Na6 149.8(2) 4_565 3_655 ?
O12 U2 Na6 51.4(2) 4_565 . ?
O12 U2 O10 143.3(3) . . ?
O12 U2 O10 73.3(3) 4_565 . ?
O12 U2 O12 143.3(3) 4_565 . ?
O12 U2 O14 141.9(3) 4_565 . ?
O14 U2 U3 34.74(17) . . ?
O14 U2 Na2 98.29(18) . . ?
O14 U2 Na6 39.6(2) . 3_655 ?
O14 U2 Na6 95.5(2) . . ?
O14 U2 O10 68.6(3) . . ?
O14 U2 O12 74.8(3) . . ?
U2 U3 Na1 90.78(5) . . ?
U2 U3 Na6 60.64(15) . . ?
U2 U3 Na6 60.96(15) . 3_655 ?
Na6 U3 Na1 67.75(17) 3_655 . ?
Na6 U3 Na1 67.62(17) . . ?
Na6 U3 Na6 103.0(3) 3_655 . ?
O2 U3 U2 108.26(18) 12_656 . ?
O2 U3 Na1 86.36(19) 12_656 . ?
O2 U3 Na6 52.1(2) 12_656 3_655 ?
O2 U3 Na6 150.5(2) 12_656 . ?
O2 U3 O10 143.7(3) 12_656 . ?
O2 U3 O14 75.5(2) 12_656 . ?
O6 U3 U2 143.11(18) . . ?
O6 U3 Na1 81.2(2) . . ?
O6 U3 Na6 83.2(2) . . ?
O6 U3 Na6 142.3(3) . 3_655 ?
O6 U3 O2 107.1(3) . 12_656 ?
O6 U3 O8 70.9(3) . 12_656 ?
O6 U3 O10 109.2(3) . . ?
O6 U3 O14 177.4(3) . . ?
O6 U3 O15 36.4(3) . . ?
O7 U3 U2 76.2(2) . . ?
O7 U3 Na1 14.6(2) . . ?
O7 U3 Na6 60.9(3) . . ?
O7 U3 Na6 60.2(3) . 3_655 ?
O7 U3 O2 90.5(3) . 12_656 ?
O7 U3 O6 93.3(3) . . ?
O7 U3 O8 93.8(3) . 12_656 ?
O7 U3 O10 87.3(3) . . ?
O7 U3 O13 175.9(4) . . ?
O7 U3 O14 87.3(3) . . ?
O7 U3 O15 90.7(3) . . ?
O8 U3 U2 143.78(18) 12_656 . ?
O8 U3 Na1 82.16(19) 12_656 . ?
O8 U3 Na6 83.7(2) 12_656 3_655 ?
O8 U3 Na6 142.9(2) 12_656 . ?
O8 U3 O2 36.1(2) 12_656 12_656 ?
O8 U3 O10 178.9(3) 12_656 . ?
O8 U3 O14 111.6(3) 12_656 . ?
O8 U3 O15 107.3(3) 12_656 . ?
O10 U3 U2 36.39(18) . . ?
O10 U3 Na1 98.95(19) . . ?
O10 U3 Na6 96.7(2) . 3_655 ?
O10 U3 Na6 38.0(2) . . ?
O13 U3 U2 99.7(3) . . ?
O13 U3 Na1 169.5(3) . . ?
O13 U3 Na6 118.1(3) . 3_655 ?
O13 U3 Na6 117.0(3) . . ?
O13 U3 O2 91.0(3) . 12_656 ?
O13 U3 O6 89.9(3) . . ?
O13 U3 O8 89.7(3) . 12_656 ?
O13 U3 O10 89.2(3) . . ?
O13 U3 O14 89.4(3) . . ?
O13 U3 O15 90.3(3) . . ?
O14 U3 U2 34.64(17) . . ?
O14 U3 Na1 99.73(18) . . ?
O14 U3 Na6 94.8(2) . . ?
O14 U3 Na6 39.9(2) . 3_655 ?
O14 U3 O10 68.2(3) . . ?
O15 U3 U2 107.49(19) . . ?
O15 U3 Na1 85.79(19) . . ?
O15 U3 Na6 150.0(2) . 3_655 ?
O15 U3 Na6 51.5(2) . . ?
O15 U3 O2 143.4(3) . 12_656 ?
O15 U3 O10 72.8(3) . . ?
O15 U3 O14 141.1(3) . . ?
U1 U4 Na3 84.01(11) . . ?
Na5B U4 U1 160.8(8) . . ?
Na5B U4 U1 160.8(8) 10_556 . ?
Na5B U4 Na3 77.2(8) 10_556 . ?
Na5B U4 Na3 77.2(8) . . ?
Na5B U4 Na5B 8(3) 10_556 . ?
O4 U4 U1 76.7(3) . . ?
O4 U4 Na3 160.8(3) . . ?
O4 U4 Na5B 122.0(9) . 10_556 ?
O4 U4 Na5B 122.0(9) . . ?
O4 U4 O6 93.0(3) . 10_556 ?
O4 U4 O6 93.0(3) . . ?
O4 U4 O15 90.5(2) . . ?
O4 U4 O15 90.5(2) . 10_556 ?
O4 U4 O16 87.7(3) . . ?
O4 U4 O16 87.7(3) . 10_556 ?
O4 U4 O18 177.6(5) . . ?
O6 U4 U1 144.0(2) 10_556 . ?
O6 U4 U1 144.0(2) . . ?
O6 U4 Na3 102.7(2) 10_556 . ?
O6 U4 Na3 102.7(2) . . ?
O6 U4 Na5B 40.5(12) . . ?
O6 U4 Na5B 47.2(12) 10_556 . ?
O6 U4 Na5B 47.2(12) . 10_556 ?
O6 U4 Na5B 40.5(12) 10_556 10_556 ?
O6 U4 O6 69.8(4) . 10_556 ?
O6 U4 O15 36.2(3) . . ?
O6 U4 O15 36.2(3) 10_556 10_556 ?
O6 U4 O15 106.0(3) . 10_556 ?
O6 U4 O15 106.0(3) 10_556 . ?
O6 U4 O16 179.2(3) 10_556 . ?
O6 U4 O16 110.4(3) 10_556 10_556 ?
O6 U4 O16 110.4(3) . . ?
O6 U4 O16 179.2(3) . 10_556 ?
O15 U4 U1 108.52(17) . . ?
O15 U4 U1 108.52(17) 10_556 . ?
O15 U4 Na3 95.71(17) . . ?
O15 U4 Na3 95.71(17) 10_556 . ?
O15 U4 Na5B 77.8(13) . 10_556 ?
O15 U4 Na5B 69.8(13) 10_556 10_556 ?
O15 U4 Na5B 77.8(13) 10_556 . ?
O15 U4 Na5B 69.8(13) . . ?
O15 U4 O15 142.1(3) 10_556 . ?
O15 U4 O16 74.2(3) 10_556 10_556 ?
O15 U4 O16 143.7(3) . 10_556 ?
O15 U4 O16 143.7(3) 10_556 . ?
O15 U4 O16 74.2(3) . . ?
O16 U4 U1 36.1(2) 10_556 . ?
O16 U4 U1 36.1(2) . . ?
O16 U4 Na3 76.5(2) 10_556 . ?
O16 U4 Na3 76.5(2) . . ?
O16 U4 Na5B 132.4(12) 10_556 10_556 ?
O16 U4 Na5B 139.0(12) 10_556 . ?
O16 U4 Na5B 139.0(12) . 10_556 ?
O16 U4 Na5B 132.4(12) . . ?
O16 U4 O16 69.5(4) 10_556 . ?
O18 U4 U1 100.9(3) . . ?
O18 U4 Na3 16.8(4) . . ?
O18 U4 Na5B 60.4(9) . . ?
O18 U4 Na5B 60.4(9) . 10_556 ?
O18 U4 O6 88.9(3) . . ?
O18 U4 O6 88.9(3) . 10_556 ?
O18 U4 O15 90.3(2) . 10_556 ?
O18 U4 O15 90.3(2) . . ?
O18 U4 O16 90.3(3) . 10_556 ?
O18 U4 O16 90.3(3) . . ?
Na1 Na1 Na1 89.999(1) 11_566 3_655 ?
Na2 Na1 Na1 59.89(5) . 11_566 ?
Na2 Na1 Na1 59.89(5) . 3_655 ?
Na2 Na1 Na1 59.89(5) 9_666 3_655 ?
Na2 Na1 Na1 59.89(5) 9_666 11_566 ?
Na2 Na1 Na2 89.64(18) 9_666 . ?
O3 Na1 Na1 79.8(3) 3_655 3_655 ?
O3 Na1 Na1 169.7(3) 3_655 11_566 ?
O3 Na1 Na2 113.8(2) 3_655 9_666 ?
O3 Na1 Na2 113.8(2) 3_655 . ?
O3 Na1 O5 141.92(17) 3_655 3_655 ?
O3 Na1 O5 77.3(3) 3_655 9_666 ?
O3 Na1 O5 141.92(17) 3_655 12_656 ?
O3 Na1 O5 77.3(3) 3_655 2_665 ?
O4 Na1 Na1 168.5(3) . 3_655 ?
O4 Na1 Na1 78.5(3) . 11_566 ?
O4 Na1 Na2 113.1(2) . 9_666 ?
O4 Na1 Na2 113.1(2) . . ?
O4 Na1 O3 111.7(4) . 3_655 ?
O4 Na1 O5 141.91(18) . 9_666 ?
O4 Na1 O5 141.91(18) . 2_665 ?
O4 Na1 O5 76.3(3) . 3_655 ?
O4 Na1 O5 76.3(3) . 12_656 ?
O4 Na1 O7 72.4(2) . 10_556 ?
O4 Na1 O7 72.4(2) . . ?
O5 Na1 Na1 38.14(17) 2_665 3_655 ?
O5 Na1 Na1 94.69(18) 3_655 3_655 ?
O5 Na1 Na1 94.69(18) 12_656 3_655 ?
O5 Na1 Na1 38.27(18) 12_656 11_566 ?
O5 Na1 Na1 38.14(17) 9_666 3_655 ?
O5 Na1 Na1 94.68(18) 9_666 11_566 ?
O5 Na1 Na1 94.68(18) 2_665 11_566 ?
O5 Na1 Na1 38.27(18) 3_655 11_566 ?
O5 Na1 Na2 94.6(2) 12_656 . ?
O5 Na1 Na2 94.6(2) 3_655 9_666 ?
O5 Na1 Na2 38.23(17) 12_656 9_666 ?
O5 Na1 Na2 94.5(2) 2_665 9_666 ?
O5 Na1 Na2 38.27(17) 2_665 . ?
O5 Na1 Na2 38.23(17) 3_655 . ?
O5 Na1 Na2 94.5(2) 9_666 . ?
O5 Na1 Na2 38.27(17) 9_666 9_666 ?
O5 Na1 O5 120.3(4) 3_655 9_666 ?
O5 Na1 O5 75.7(3) 3_655 2_665 ?
O5 Na1 O5 75.7(3) 12_656 9_666 ?
O5 Na1 O5 120.3(4) 12_656 2_665 ?
O5 Na1 O5 75.5(3) 9_666 2_665 ?
O5 Na1 O5 75.8(3) 12_656 3_655 ?
O7 Na1 Na1 113.0(2) . 3_655 ?
O7 Na1 Na1 113.6(2) . 11_566 ?
O7 Na1 Na1 113.6(2) 10_556 11_566 ?
O7 Na1 Na1 113.0(2) 10_556 3_655 ?
O7 Na1 Na2 168.8(2) 10_556 . ?
O7 Na1 Na2 79.16(19) 10_556 9_666 ?
O7 Na1 Na2 79.16(19) . . ?
O7 Na1 Na2 168.8(2) . 9_666 ?
O7 Na1 O3 71.1(2) 10_556 3_655 ?
O7 Na1 O3 71.1(2) . 3_655 ?
O7 Na1 O5 76.5(2) 10_556 9_666 ?
O7 Na1 O5 142.3(3) . 12_656 ?
O7 Na1 O5 141.4(3) 10_556 2_665 ?
O7 Na1 O5 141.4(3) . 9_666 ?
O7 Na1 O5 76.9(2) . 3_655 ?
O7 Na1 O5 76.5(2) . 2_665 ?
O7 Na1 O5 76.9(2) 10_556 12_656 ?
O7 Na1 O5 142.3(3) 10_556 3_655 ?
O7 Na1 O7 112.0(4) 10_556 . ?
Na1 Na2 Na1 60.21(10) 3_655 . ?
Na1 Na2 Na1 60.21(10) 9_666 11_566 ?
Na1 Na2 Na1 60.21(10) 9_666 3_655 ?
Na1 Na2 Na1 90.36(18) 9_666 . ?
Na1 Na2 Na1 90.36(18) 11_566 3_655 ?
Na1 Na2 Na1 60.21(10) 11_566 . ?
O1 Na2 Na1 80.48(19) 4_565 11_566 ?
O1 Na2 Na1 170.8(3) 3_655 11_566 ?
O1 Na2 Na1 114.41(19) 4_565 . ?
O1 Na2 Na1 80.48(19) 2_665 9_666 ?
O1 Na2 Na1 114.12(19) 3_655 . ?
O1 Na2 Na1 114.41(19) 3_655 9_666 ?
O1 Na2 Na1 114.12(19) . 11_566 ?
O1 Na2 Na1 114.40(19) . 3_655 ?
O1 Na2 Na1 80.48(19) . . ?
O1 Na2 Na1 80.48(19) 3_655 3_655 ?
O1 Na2 Na1 170.8(3) 2_665 . ?
O1 Na2 Na1 114.12(19) 2_665 3_655 ?
O1 Na2 Na1 114.41(19) 2_665 11_566 ?
O1 Na2 Na1 170.8(3) 4_565 3_655 ?
O1 Na2 Na1 114.12(19) 4_565 9_666 ?
O1 Na2 Na1 170.8(3) . 9_666 ?
O1 Na2 O1 108.7(4) . 2_665 ?
O1 Na2 O1 70.1(2) 2_665 4_565 ?
O1 Na2 O1 108.7(4) 3_655 4_565 ?
O1 Na2 O1 70.1(2) 3_655 2_665 ?
O1 Na2 O1 70.1(2) . 4_565 ?
O1 Na2 O1 70.1(2) . 3_655 ?
O1 Na2 O5 142.2(2) 4_565 2_665 ?
O1 Na2 O5 77.5(2) 4_565 . ?
O1 Na2 O5 142.2(2) 3_655 . ?
O1 Na2 O5 141.6(2) 3_655 3_655 ?
O1 Na2 O5 77.9(2) 4_565 3_655 ?
O1 Na2 O5 142.2(2) . 4_565 ?
O1 Na2 O5 77.5(2) . 3_655 ?
O1 Na2 O5 77.9(2) 3_655 4_565 ?
O1 Na2 O5 142.2(2) 2_665 3_655 ?
O1 Na2 O5 77.5(2) 2_665 4_565 ?
O1 Na2 O5 141.6(2) . . ?
O1 Na2 O5 141.6(2) 4_565 4_565 ?
O1 Na2 O5 77.9(2) 2_665 . ?
O1 Na2 O5 77.9(2) . 2_665 ?
O1 Na2 O5 77.5(2) 3_655 2_665 ?
O1 Na2 O5 141.6(2) 2_665 2_665 ?
O5 Na2 Na1 95.1(2) 3_655 3_655 ?
O5 Na2 Na1 95.2(2) 4_565 . ?
O5 Na2 Na1 38.31(19) 4_565 9_666 ?
O5 Na2 Na1 95.2(2) . 3_655 ?
O5 Na2 Na1 38.30(19) 3_655 . ?
O5 Na2 Na1 38.48(19) 3_655 11_566 ?
O5 Na2 Na1 38.31(19) 2_665 3_655 ?
O5 Na2 Na1 38.31(19) . 11_566 ?
O5 Na2 Na1 38.48(19) 2_665 . ?
O5 Na2 Na1 95.1(2) 2_665 9_666 ?
O5 Na2 Na1 95.1(2) . . ?
O5 Na2 Na1 95.2(2) 3_655 9_666 ?
O5 Na2 Na1 38.48(19) 4_565 3_655 ?
O5 Na2 Na1 38.48(19) . 9_666 ?
O5 Na2 Na1 95.1(2) 4_565 11_566 ?
O5 Na2 Na1 95.2(2) 2_665 11_566 ?
O5 Na2 O5 75.95(18) 4_565 . ?
O5 Na2 O5 121.0(4) 4_565 3_655 ?
O5 Na2 O5 75.95(18) 2_665 3_655 ?
O5 Na2 O5 121.0(4) 2_665 . ?
O5 Na2 O5 75.95(18) 3_655 . ?
O5 Na2 O5 75.95(18) 4_565 2_665 ?
O18 Na3 Na4 145.1(4) . . ?
O18 Na3 O21 81.6(5) . 10_556 ?
O18 Na3 O21 81.6(5) . . ?
O18 Na3 O23 117.7(7) . 10_556 ?
O18 Na3 O23 117.7(7) . . ?
O18 Na3 O26 78.3(6) . . ?
O18 Na3 O26 78.3(6) . 10_556 ?
O18 Na3 O27 150.4(5) . 10_556 ?
O18 Na3 O27 150.4(5) . . ?
O21 Na3 Na4 73.2(5) . . ?
O21 Na3 Na4 73.2(5) 10_556 . ?
O21 Na3 O21 86.1(9) 10_556 . ?
O22 Na3 Na4 48.8(5) 10_556 . ?
O22 Na3 Na4 48.8(5) . . ?
O22 Na3 O18 102.8(6) 10_556 . ?
O22 Na3 O18 102.8(6) . . ?
O22 Na3 O21 77.3(7) . 10_556 ?
O22 Na3 O21 24.6(6) 10_556 10_556 ?
O22 Na3 O21 77.3(7) 10_556 . ?
O22 Na3 O21 24.6(6) . . ?
O22 Na3 O22 60.6(10) . 10_556 ?
O22 Na3 O23 88.1(7) . 10_556 ?
O22 Na3 O23 133.7(8) 10_556 10_556 ?
O22 Na3 O23 133.7(8) . . ?
O22 Na3 O23 88.1(7) 10_556 . ?
O22 Na3 O26 119.3(8) 10_556 . ?
O22 Na3 O26 178.9(8) 10_556 10_556 ?
O22 Na3 O26 179.0(8) . . ?
O22 Na3 O26 119.3(8) . 10_556 ?
O22 Na3 O27 96.4(8) . 10_556 ?
O22 Na3 O27 96.4(8) 10_556 . ?
O22 Na3 O27 67.6(7) . . ?
O22 Na3 O27 67.6(7) 10_556 10_556 ?
O23 Na3 Na4 85.1(7) 10_556 . ?
O23 Na3 Na4 85.1(7) . . ?
O23 Na3 O21 158.3(8) 10_556 10_556 ?
O23 Na3 O21 87.0(6) 10_556 . ?
O23 Na3 O21 87.0(6) . 10_556 ?
O23 Na3 O21 158.3(8) . . ?
O23 Na3 O23 91.9(9) 10_556 . ?
O23 Na3 O26 45.4(8) . . ?
O23 Na3 O26 91.4(7) 10_556 . ?
O23 Na3 O26 45.3(8) 10_556 10_556 ?
O23 Na3 O26 91.4(7) . 10_556 ?
O26 Na3 Na4 130.2(6) 10_556 . ?
O26 Na3 Na4 130.2(6) . . ?
O26 Na3 O21 103.0(7) 10_556 . ?
O26 Na3 O21 103.0(7) . 10_556 ?
O26 Na3 O21 156.3(8) 10_556 10_556 ?
O26 Na3 O21 156.3(8) . . ?
O26 Na3 O26 60.8(12) 10_556 . ?
O27 Na3 Na4 47.6(6) . . ?
O27 Na3 Na4 47.6(6) 10_556 . ?
O27 Na3 O21 81.0(7) . . ?
O27 Na3 O21 120.7(8) 10_556 . ?
O27 Na3 O21 81.0(7) 10_556 10_556 ?
O27 Na3 O21 120.7(8) . 10_556 ?
O27 Na3 O23 37.7(8) . 10_556 ?
O27 Na3 O23 37.7(8) 10_556 . ?
O27 Na3 O23 84.9(8) 10_556 10_556 ?
O27 Na3 O23 84.9(8) . . ?
O27 Na3 O26 82.6(8) 10_556 . ?
O27 Na3 O26 111.5(8) 10_556 10_556 ?
O27 Na3 O26 111.5(8) . . ?
O27 Na3 O26 82.6(8) . 10_556 ?
O27 Na3 O27 58.5(11) 10_556 . ?
O22 Na4 O22 57.0(9) 10_556 . ?
O24A Na4 O22 109.8(18) . . ?
O24A Na4 O22 104.8(16) 11_666 . ?
O24A Na4 O22 155.5(18) 11_666 10_556 ?
O24A Na4 O22 109.8(18) 10_556 10_556 ?
O24A Na4 O22 71.7(17) . 10_556 ?
O24A Na4 O22 155.5(18) 4_665 . ?
O24A Na4 O22 104.8(16) 4_665 10_556 ?
O24A Na4 O22 71.7(17) 10_556 . ?
O24A Na4 O24A 87(3) 4_665 11_666 ?
O24A Na4 O24A 75(3) 4_665 . ?
O24A Na4 O24A 133(3) 4_665 10_556 ?
O24A Na4 O24A 133(3) 11_666 . ?
O24A Na4 O24A 86(3) 10_556 . ?
O24A Na4 O24A 75(3) 11_666 10_556 ?
O24A Na4 O27 63.8(18) 4_665 10_556 ?
O24A Na4 O27 102.8(18) 4_665 . ?
O24A Na4 O27 107.0(16) 10_556 . ?
O24A Na4 O27 102.8(18) 11_666 10_556 ?
O24A Na4 O27 63.8(18) 11_666 . ?
O24A Na4 O27 162.2(17) 10_556 10_556 ?
O24A Na4 O27 107.0(16) . 10_556 ?
O24A Na4 O27 162.2(17) . . ?
O24B Na4 O22 129.8(11) 10_556 10_556 ?
O24B Na4 O22 129.8(12) . . ?
O24B Na4 O22 168.5(10) 4_665 . ?
O24B Na4 O22 168.5(10) 11_666 10_556 ?
O24B Na4 O22 111.9(10) 11_666 . ?
O24B Na4 O22 111.9(10) 4_665 10_556 ?
O24B Na4 O22 90.9(11) 10_556 . ?
O24B Na4 O22 90.9(11) . 10_556 ?
O24B Na4 O24A 114(2) . 11_666 ?
O24B Na4 O24A 61(2) 4_665 . ?
O24B Na4 O24A 86.7(16) 11_666 4_665 ?
O24B Na4 O24A 21.1(16) 11_666 11_666 ?
O24B Na4 O24A 113(2) 4_665 10_556 ?
O24B Na4 O24A 114(2) 10_556 4_665 ?
O24B Na4 O24A 21.2(16) . . ?
O24B Na4 O24A 21.2(16) 10_556 10_556 ?
O24B Na4 O24A 60(2) 10_556 11_666 ?
O24B Na4 O24A 87.9(16) . 10_556 ?
O24B Na4 O24A 60(2) . 4_665 ?
O24B Na4 O24A 61(2) 11_666 10_556 ?
O24B Na4 O24A 21.1(16) 4_665 4_665 ?
O24B Na4 O24A 86.7(16) 4_665 11_666 ?
O24B Na4 O24A 113(2) 11_666 . ?
O24B Na4 O24A 87.9(16) 10_556 . ?
O24B Na4 O24B 95.7(18) 10_556 4_665 ?
O24B Na4 O24B 42.7(16) 10_556 11_666 ?
O24B Na4 O24B 81.8(18) 10_556 . ?
O24B Na4 O24B 95.7(18) . 11_666 ?
O24B Na4 O24B 79.1(17) 11_666 4_665 ?
O24B Na4 O24B 42.7(16) . 4_665 ?
O24B Na4 O27 162.7(11) . . ?
O24B Na4 O27 121.0(11) 4_665 . ?
O24B Na4 O27 162.7(11) 10_556 10_556 ?
O24B Na4 O27 121.0(11) 11_666 10_556 ?
O24B Na4 O27 108.8(10) 10_556 . ?
O24B Na4 O27 84.3(10) 4_665 10_556 ?
O24B Na4 O27 84.3(10) 11_666 . ?
O24B Na4 O27 108.8(10) . 10_556 ?
O27 Na4 O22 92.2(8) . 10_556 ?
O27 Na4 O22 65.1(7) 10_556 10_556 ?
O27 Na4 O22 92.2(8) 10_556 . ?
O27 Na4 O22 65.1(7) . . ?
O27 Na4 O27 57.7(11) 10_556 . ?
Na5A Na5A Na5A 90.006(12) 2_765 10_556 ?
Na5A Na5A Na5A 9(2) 10_556 9_766 ?
Na5A Na5A Na5A 81(2) 2_765 9_766 ?
Na5A Na5A Na5B 64(6) 2_765 9_766 ?
Na5A Na5A Na5B 103(6) 2_765 10_556 ?
Na5A Na5A Na5B 58(7) 2_765 2_765 ?
Na5A Na5A Na5B 107(8) 2_765 . ?
Na5A Na5A O6 100(10) 2_765 . ?
Na5A Na5A O26 11(3) 2_765 . ?
Na5A Na5A O26 167(3) 2_765 2_765 ?
Na5A Na5A O31 111(10) 2_765 15_566 ?
Na5A Na5A O31 58(10) 2_765 16_646 ?
Na5B Na5A Na5A 24.4(18) 9_766 9_766 ?
Na5B Na5A Na5A 31(2) 9_766 10_556 ?
Na5B Na5A Na5A 32(2) 2_765 9_766 ?
Na5B Na5A Na5A 28.4(18) 10_556 9_766 ?
Na5B Na5A Na5A 35(2) . 9_766 ?
Na5B Na5A Na5A 39(3) 2_765 10_556 ?
Na5B Na5A Na5A 22(3) 10_556 10_556 ?
Na5B Na5A Na5A 29(3) . 10_556 ?
Na5B Na5A Na5B 61(3) 2_765 10_556 ?
Na5B Na5A Na5B 53(3) 10_556 9_766 ?
Na5B Na5A Na5B 7(2) . 10_556 ?
Na5B Na5A Na5B 67(4) . 2_765 ?
Na5B Na5A Na5B 8(3) 2_765 9_766 ?
Na5B Na5A Na5B 59(3) . 9_766 ?
Na5B Na5A O6 62(2) 10_556 . ?
Na5B Na5A O6 108(3) 2_765 . ?
Na5B Na5A O6 56(3) . . ?
Na5B Na5A O6 103(3) 9_766 . ?
Na5B Na5A O26 93(2) 10_556 . ?
Na5B Na5A O26 64(2) 10_556 2_765 ?
Na5B Na5A O26 61(3) . 2_765 ?
Na5B Na5A O26 53.4(19) 9_766 . ?
Na5B Na5A O26 104(3) 9_766 2_765 ?
Na5B Na5A O26 98(3) . . ?
Na5B Na5A O26 111(3) 2_765 2_765 ?
Na5B Na5A O26 47(2) 2_765 . ?
Na5B Na5A O31 139(4) 10_556 15_566 ?
Na5B Na5A O31 139(4) . 15_566 ?
Na5B Na5A O31 119(5) . 16_646 ?
Na5B Na5A O31 113(3) 2_765 16_646 ?
Na5B Na5A O31 122(4) 10_556 16_646 ?
Na5B Na5A O31 117(3) 9_766 16_646 ?
Na5B Na5A O31 121(4) 2_765 15_566 ?
O6 Na5A Na5A 83(3) . 9_766 ?
O6 Na5A Na5A 81.5(10) . 10_556 ?
O6 Na5A O26 100(2) . . ?
O26 Na5A Na5A 71(2) . 9_766 ?
O26 Na5A Na5A 79.5(11) . 10_556 ?
O26 Na5A Na5A 77.1(13) 2_765 10_556 ?
O26 Na5A Na5A 86(2) 2_765 9_766 ?
O26 Na5A O6 77(2) 2_765 . ?
O26 Na5A O26 157(2) 2_765 . ?
O26 Na5A O31 130(3) 2_765 16_646 ?
O31 Na5A Na5A 134.3(19) 15_566 10_556 ?
O31 Na5A Na5A 123(4) 16_646 9_766 ?
O31 Na5A Na5A 129.2(16) 16_646 10_556 ?
O31 Na5A Na5A 138(4) 15_566 9_766 ?
O31 Na5A Na5B 125(4) 15_566 9_766 ?
O31 Na5A O6 69(2) 16_646 . ?
O31 Na5A O6 130(3) 15_566 . ?
O31 Na5A O26 66.7(18) 16_646 . ?
O31 Na5A O26 80(2) 15_566 2_765 ?
O31 Na5A O26 117(3) 15_566 . ?
O31 Na5A O31 96(2) 15_566 16_646 ?
Na5A Na5B U4 91(3) 9_766 . ?
Na5A Na5B U4 98(3) 2_765 . ?
Na5A Na5B U4 107(4) . . ?
Na5A Na5B U4 97(3) 10_556 . ?
Na5A Na5B Na5A 16(4) . 2_765 ?
Na5A Na5B Na5A 121(3) . 9_766 ?
Na5A Na5B Na5A 13(3) 10_556 9_766 ?
Na5A Na5B Na5A 129(5) . 10_556 ?
Na5A Na5B Na5A 119(3) 2_765 10_556 ?
Na5A Na5B Na5A 109(4) 2_765 9_766 ?
Na5A Na5B Na5B 62(3) . 2_765 ?
Na5A Na5B Na5B 76(4) . 9_766 ?
Na5A Na5B Na5B 65(4) 2_765 9_766 ?
Na5A Na5B Na5B 51(3) 2_765 2_765 ?
Na5A Na5B O6 88(4) 2_765 . ?
Na5A Na5B O6 72(3) 10_556 10_556 ?
Na5A Na5B O6 137(3) 2_765 10_556 ?
Na5A Na5B O6 133(4) 10_556 . ?
Na5A Na5B O6 146(4) . 10_556 ?
Na5A Na5B O6 129(3) 9_766 . ?
Na5A Na5B O6 74(3) 9_766 10_556 ?
Na5A Na5B O6 88(4) . . ?
Na5A Na5B O26 91(4) 2_765 2_765 ?
Na5A Na5B O26 131(4) . 9_766 ?
Na5A Na5B O26 76(4) . 2_765 ?
Na5A Na5B O26 63(3) 10_556 9_766 ?
Na5A Na5B O26 76(3) 9_766 9_766 ?
Na5A Na5B O26 142(4) 2_765 9_766 ?
Na5B Na5B U4 106(3) 2_765 . ?
Na5B Na5B U4 105(3) 9_766 . ?
Na5B Na5B U4 86.0(13) 10_556 . ?
Na5B Na5B Na5A 68(2) 2_765 10_556 ?
Na5B Na5B Na5A 31(2) 10_556 9_766 ?
Na5B Na5B Na5A 151(3) 10_556 . ?
Na5B Na5B Na5A 22(3) 10_556 10_556 ?
Na5B Na5B Na5A 141(3) 10_556 2_765 ?
Na5B Na5B Na5A 45(4) 9_766 9_766 ?
Na5B Na5B Na5A 54(4) 9_766 10_556 ?
Na5B Na5B Na5A 59(2) 2_765 9_766 ?
Na5B Na5B Na5B 76(4) 10_556 9_766 ?
Na5B Na5B Na5B 90.00(2) 10_556 2_765 ?
Na5B Na5B Na5B 14(4) 2_765 9_766 ?
Na5B Na5B O6 126(3) 2_765 . ?
Na5B Na5B O6 53.8(15) 10_556 10_556 ?
Na5B Na5B O6 112(5) 9_766 10_556 ?
Na5B Na5B O6 133(4) 9_766 . ?
Na5B Na5B O6 122(3) 2_765 10_556 ?
Na5B Na5B O6 116.3(18) 10_556 . ?
Na5B Na5B O26 124(4) 9_766 2_765 ?
Na5B Na5B O26 115(3) 2_765 9_766 ?
Na5B Na5B O26 105(5) 9_766 9_766 ?
Na5B Na5B O26 116(2) 10_556 2_765 ?
Na5B Na5B O26 52.8(18) 10_556 9_766 ?
Na5B Na5B O26 118(3) 2_765 2_765 ?
O6 Na5B U4 39.4(7) 10_556 . ?
O6 Na5B U4 38.7(8) . . ?
O6 Na5B O6 62.6(13) . 10_556 ?
O6 Na5B O26 119(2) . 9_766 ?
O26 Na5B U4 119(2) 9_766 . ?
O26 Na5B U4 129(2) 2_765 . ?
O26 Na5B Na5A 133(3) 2_765 9_766 ?
O26 Na5B Na5A 121(3) 2_765 10_556 ?
O26 Na5B O6 92(2) 2_765 . ?
O26 Na5B O6 81(2) 9_766 10_556 ?
O26 Na5B O6 119(2) 2_765 10_556 ?
O26 Na5B O26 63.5(18) 2_765 9_766 ?
U2 Na6 U1 164.7(3) . . ?
U2 Na6 U1 118.9(3) 4_565 . ?
U2 Na6 U2 61.15(15) . 4_565 ?
U2 Na6 U3 58.14(14) . . ?
U2 Na6 U3 118.6(3) 4_565 . ?
U2 Na6 U4 164.1(3) 4_565 . ?
U2 Na6 U4 118.5(2) . . ?
U3 Na6 U1 117.1(3) . . ?
U3 Na6 U1 61.00(15) 4_565 . ?
U3 Na6 U2 58.41(14) 4_565 4_565 ?
U3 Na6 U2 118.9(3) 4_565 . ?
U3 Na6 U3 163.9(3) 4_565 . ?
U3 Na6 U4 60.89(15) . . ?
U3 Na6 U4 117.0(3) 4_565 . ?
U4 Na6 U1 56.72(14) . . ?
O5 Na6 U1 81.9(3) 3_655 . ?
O5 Na6 U2 83.2(3) 3_655 4_565 ?
O5 Na6 U2 82.9(3) 3_655 . ?
O5 Na6 U3 81.6(3) 3_655 . ?
O5 Na6 U3 82.3(3) 3_655 4_565 ?
O5 Na6 U4 81.1(3) 3_655 . ?
O10 Na6 U1 148.1(4) . . ?
O10 Na6 U2 93.0(3) . 4_565 ?
O10 Na6 U2 35.5(2) . . ?
O10 Na6 U3 35.4(2) . . ?
O10 Na6 U3 150.6(4) . 4_565 ?
O10 Na6 U4 92.4(3) . . ?
O10 Na6 O5 102.4(4) . 3_655 ?
O10 Na6 O14 116.7(5) . 4_565 ?
O10 Na6 O16 115.4(4) . . ?
O14 Na6 U1 92.6(3) 4_565 . ?
O14 Na6 U2 92.6(3) 4_565 . ?
O14 Na6 U2 34.7(2) 4_565 4_565 ?
O14 Na6 U3 35.1(2) 4_565 4_565 ?
O14 Na6 U3 150.2(4) 4_565 . ?
O14 Na6 U4 148.8(4) 4_565 . ?
O14 Na6 O5 101.7(4) 4_565 3_655 ?
O14 Na6 O16 116.2(4) 4_565 . ?
O16 Na6 U1 34.1(2) . . ?
O16 Na6 U2 149.5(4) . 4_565 ?
O16 Na6 U2 149.2(4) . . ?
O16 Na6 U3 91.8(3) . . ?
O16 Na6 U3 91.8(3) . 4_565 ?
O16 Na6 U4 34.5(2) . . ?
O16 Na6 O5 100.5(4) . 3_655 ?
U2 O1 Na2 157.1(4) . . ?
U1 O2 U3 118.7(3) . 11_566 ?
O8 O2 U1 69.7(4) . . ?
O8 O2 U3 69.9(4) . 11_566 ?
U1 O3 Na1 156.4(5) . 11_566 ?
U4 O4 Na1 154.6(6) . . ?
Na1 O5 Na1 103.6(3) 11_566 9_666 ?
Na1 O5 Na6 114.9(3) 9_666 4_565 ?
Na1 O5 Na6 115.6(3) 11_566 4_565 ?
Na2 O5 Na1 103.2(3) . 9_666 ?
Na2 O5 Na1 103.5(3) . 11_566 ?
Na2 O5 Na6 114.4(3) . 4_565 ?
U3 O6 U4 124.0(3) . . ?
U3 O6 Na5A 115.4(11) . . ?
U3 O6 Na5B 133.8(15) . . ?
U3 O6 Na5B 138.7(13) . 10_556 ?
U4 O6 Na5A 117.0(12) . . ?
U4 O6 Na5B 93.4(14) . 10_556 ?
U4 O6 Na5B 100.8(16) . . ?
Na5B O6 Na5A 36(2) . . ?
Na5B O6 Na5A 45.7(18) 10_556 . ?
Na5B O6 Na5B 10(3) . 10_556 ?
O15 O6 U3 74.2(4) . . ?
O15 O6 U4 74.0(4) . . ?
O15 O6 Na5A 105.9(13) . . ?
O15 O6 Na5B 139.6(13) . 10_556 ?
O15 O6 Na5B 135.4(15) . . ?
U3 O7 Na1 154.6(4) . . ?
U1 O8 U3 123.6(3) . 11_566 ?
O2 O8 U1 74.1(4) . . ?
O2 O8 U3 74.0(4) . 11_566 ?
U2 O9 U2 123.0(3) . 3_655 ?
O12 O9 U2 73.9(4) . . ?
O12 O9 U2 73.8(4) . 3_655 ?
U2 O10 U3 107.0(3) . . ?
U2 O10 Na6 106.1(4) . . ?
U3 O10 Na6 106.6(4) . . ?
U2 O12 U2 118.6(3) 3_655 . ?
O9 O12 U2 70.1(4) . 3_655 ?
O9 O12 U2 70.0(4) . . ?
U2 O14 U3 110.6(3) . . ?
U2 O14 Na6 105.7(4) . 3_655 ?
U3 O14 Na6 105.0(3) . 3_655 ?
U3 O15 U4 118.8(3) . . ?
O6 O15 U3 69.5(4) . . ?
O6 O15 U4 69.8(4) . . ?
U1 O16 U4 107.8(3) . . ?
U1 O16 Na6 106.8(3) . . ?
U4 O16 Na6 106.0(4) . . ?
U4 O18 Na3 150.4(6) . . ?
O22 O21 Na3 68.0(15) . . ?
Na3 O22 Na4 85.8(7) . . ?
O21 O22 Na3 87.5(16) . . ?
O21 O22 Na4 169.6(19) . . ?
O27 O23 Na3 70.8(10) 10_556 . ?
Na4 O24A Na4 91(2) 3_645 . ?
O24B O24A Na4 73(5) . . ?
O24B O24A Na4 78(5) . 3_645 ?
O24B O24A O25 171(9) . 12_646 ?
O25 O24A Na4 94(4) 12_646 3_645 ?
O25 O24A Na4 104(4) 12_646 . ?
Na4 O24B Na4 94.1(12) . 3_645 ?
O24A O24B Na4 86(5) . . ?
O24A O24B Na4 81(5) . 3_645 ?
O24A O24B O24B 140(7) . 4_665 ?
O24A O24B O24B 129(7) . 3_645 ?
O24B O24B Na4 66.7(18) 3_645 3_645 ?
O24B O24B Na4 70.7(19) 4_665 . ?
O24B O24B Na4 131.4(11) 4_665 3_645 ?
O24B O24B Na4 132.8(10) 3_645 . ?
O24B O24B O24B 90.000(7) 3_645 4_665 ?
Na4 O25 Na4 74.8(8) . 11_666 ?
O24A O25 Na4 54(4) 11_666 11_666 ?
O24A O25 Na4 61(4) 11_666 . ?
O24A O25 O27 119(4) 11_666 . ?
O27 O25 Na4 63.1(12) . . ?
O27 O25 Na4 128.8(15) . 11_666 ?
Na3 O26 Na5A 128(2) . 2_765 ?
Na3 O26 Na5A 126.9(17) . . ?
Na3 O26 Na5B 105.2(18) . 9_766 ?
Na5A O26 Na5A 2.4(8) 2_765 . ?
Na5A O26 Na5B 53(2) 2_765 9_766 ?
Na5B O26 Na3 115(2) 2_765 . ?
Na5B O26 Na5A 44(2) 2_765 2_765 ?
Na5B O26 Na5A 41(2) 2_765 . ?
Na5B O26 Na5A 51(2) 9_766 . ?
Na5B O26 Na5B 11(3) 2_765 9_766 ?
Na3 O27 Na4 85.5(8) . . ?
O23 O27 Na3 71.5(11) 10_556 . ?
O23 O27 Na4 155.8(14) 10_556 . ?
O23 O27 O25 127.4(18) 10_556 . ?
O25 O27 Na3 160.7(16) . . ?
O25 O27 Na4 76.2(13) . . ?
Na5A O31 Na5A 12(3) 16_646 15_566 ?
O30 O31 Na5A 165(4) . 15_566 ?
O30 O31 Na5A 156(4) . 16_646 ?

loop_
_geom_bond_atom_site_label_1
_geom_bond_atom_site_label_2
_geom_bond_distance
_geom_bond_site_symmetry_2
_geom_bond_publ_flag
U1 U4 3.8900(8) . ?
U1 Na1 4.140(5) 11_566 ?
U1 Na6 4.104(11) 10_556 ?
U1 Na6 4.104(11) . ?
U1 O2 2.402(8) 10_556 ?
U1 O2 2.402(8) . ?
U1 O3 1.791(9) . ?
U1 O8 2.343(8) 10_556 ?
U1 O8 2.343(8) . ?
U1 O16 2.406(8) 10_556 ?
U1 O16 2.406(8) . ?
U1 O17 1.819(11) . ?
U2 U3 3.9526(6) . ?
U2 Na2 4.150(5) . ?
U2 Na6 4.057(10) 3_655 ?
U2 Na6 4.056(10) . ?
U2 O1 1.788(7) . ?
U2 O9 2.348(8) 4_565 ?
U2 O9 2.347(8) . ?
U2 O10 2.452(8) . ?
U2 O11 1.804(7) . ?
U2 O12 2.397(7) 4_565 ?
U2 O12 2.401(7) . ?
U2 O14 2.401(7) . ?
U3 Na1 4.101(4) . ?
U3 Na6 4.079(10) . ?
U3 Na6 4.044(10) 3_655 ?
U3 O2 2.406(7) 12_656 ?
U3 O6 2.334(8) . ?
U3 O7 1.790(7) . ?
U3 O8 2.351(8) 12_656 ?
U3 O10 2.466(8) . ?
U3 O13 1.813(8) . ?
U3 O14 2.407(7) . ?
U3 O15 2.398(7) . ?
U4 Na3 4.028(6) . ?
U4 Na5B 3.69(5) . ?
U4 Na5B 3.69(5) 10_556 ?
U4 O4 1.787(10) . ?
U4 O6 2.351(8) . ?
U4 O6 2.351(8) 10_556 ?
U4 O15 2.408(8) 10_556 ?
U4 O15 2.408(8) . ?
U4 O16 2.409(8) . ?
U4 O16 2.409(8) 10_556 ?
U4 O18 1.801(11) . ?
Na1 Na1 3.960(8) 11_566 ?
Na1 Na1 3.960(8) 3_655 ?
Na1 Na2 3.947(6) . ?
Na1 Na2 3.947(6) 9_666 ?
Na1 O3 2.436(11) 3_655 ?
Na1 O4 2.410(11) . ?
Na1 O5 2.523(8) 9_666 ?
Na1 O5 2.516(8) 3_655 ?
Na1 O5 2.523(8) 2_665 ?
Na1 O5 2.516(8) 12_656 ?
Na1 O7 2.411(7) 10_556 ?
Na1 O7 2.411(7) . ?
Na2 O1 2.444(8) 4_565 ?
Na2 O1 2.444(8) 3_655 ?
Na2 O1 2.444(8) . ?
Na2 O1 2.444(8) 2_665 ?
Na2 O5 2.512(8) 2_665 ?
Na2 O5 2.512(8) . ?
Na2 O5 2.512(8) 3_655 ?
Na2 O5 2.512(8) 4_565 ?
Na3 Na4 3.305(14) . ?
Na3 O18 2.363(13) . ?
Na3 O21 2.541(19) 10_556 ?
Na3 O21 2.541(19) . ?
Na3 O22 2.36(2) . ?
Na3 O22 2.36(2) 10_556 ?
Na3 O23 2.43(2) 10_556 ?
Na3 O23 2.43(2) . ?
Na3 O26 2.44(2) 10_556 ?
Na3 O26 2.44(2) . ?
Na3 O27 2.42(2) . ?
Na3 O27 2.42(2) 10_556 ?
Na4 O22 2.49(2) . ?
Na4 O22 2.49(2) 10_556 ?
Na4 O24A 2.35(6) . ?
Na4 O24A 2.35(6) 10_556 ?
Na4 O24A 2.34(6) 4_665 ?
Na4 O24A 2.34(6) 11_666 ?
Na4 O24B 2.26(4) . ?
Na4 O24B 2.32(4) 4_665 ?
Na4 O24B 2.26(4) 10_556 ?
Na4 O24B 2.32(4) 11_666 ?
Na4 O27 2.45(3) 10_556 ?
Na4 O27 2.45(3) . ?
Na5A Na5A 0.55(13) 2_765 ?
Na5A Na5A 3.56(10) 10_556 ?
Na5A Na5A 3.61(10) 9_766 ?
Na5A Na5B 2.20(10) 10_556 ?
Na5A Na5B 1.97(9) 2_765 ?
Na5A Na5B 1.74(9) . ?
Na5A Na5B 2.39(9) 9_766 ?
Na5A O6 2.94(9) . ?
Na5A O26 2.44(7) 2_765 ?
Na5A O26 2.98(7) . ?
Na5A O31 2.59(8) 16_646 ?
Na5A O31 2.34(8) 15_566 ?
Na5B Na5B 2.05(10) 2_765 ?
Na5B Na5B 0.52(17) 10_556 ?
Na5B Na5B 2.12(11) 9_766 ?
Na5B O6 2.44(6) . ?
Na5B O6 2.71(7) 10_556 ?
Na5B O26 2.20(7) 2_765 ?
Na5B O26 2.47(7) 9_766 ?
Na6 O5 2.858(13) 3_655 ?
Na6 O10 2.621(13) . ?
Na6 O14 2.686(13) 4_565 ?
Na6 O16 2.700(13) . ?
O2 O8 1.477(10) . ?
O6 O15 1.479(11) . ?
O9 O12 1.473(10) . ?
O20A O20B 0.70(4) . ?
O21 O22 1.06(2) . ?
O23 O27 1.57(3) 10_556 ?
O24A O24B 0.85(6) . ?
O24A O25 1.13(7) 12_646 ?
O24B O24B 1.66(5) 4_665 ?
O24B O24B 1.66(5) 3_645 ?
O25 O27 1.79(3) . ?
O30 O31 1.12(4) . ?

loop_
_geom_torsion_atom_site_label_1
_geom_torsion_atom_site_label_2
_geom_torsion_atom_site_label_3
_geom_torsion_atom_site_label_4
_geom_torsion
_geom_torsion_site_symmetry_1
_geom_torsion_site_symmetry_2
_geom_torsion_site_symmetry_3
_geom_torsion_site_symmetry_4
_geom_torsion_publ_flag
U1 U4 O4 Na1 180.0 . . . . ?
U1 U4 O18 Na3 0.0 . . . . ?
U1 O2 O8 U3 132.9(2) . . . 11_566 ?
U2 U3 O7 Na1 -177.9(9) . . . . ?
U2 O9 O12 U2 132.4(2) . . . 3_655 ?
U2 O9 O12 U2 -132.4(2) 3_655 . . . ?
U3 U2 O1 Na2 -179.4(10) . . . . ?
U3 O2 O8 U1 -132.9(2) 11_566 . . . ?
U3 O6 O15 U4 133.3(2) . . . . ?
U4 U1 O3 Na1 180.0 . . . 11_566 ?
U4 O6 O15 U3 -133.3(2) . . . . ?
Na3 U4 O4 Na1 180.0 . . . . ?
Na3 O21 O22 Na4 -50(10) . . . . ?
Na4 O24A O24B Na4 -94.8(11) . . . 3_645 ?
Na4 O24A O24B Na4 94.8(11) 3_645 . . . ?
Na4 O24A O24B O24B -145(5) . . . 3_645 ?
Na4 O24A O24B O24B 148(6) 3_645 . . 4_665 ?
Na4 O24A O24B O24B 53(6) . . . 4_665 ?
Na4 O24A O24B O24B -50(5) 3_645 . . 3_645 ?
Na4 O25 O27 Na3 -19(6) 11_666 . . . ?
Na4 O25 O27 Na3 19(4) . . . . ?
Na4 O25 O27 Na4 -38.1(16) 11_666 . . . ?
Na4 O25 O27 O23 -174(2) . . . 10_556 ?
Na4 O25 O27 O23 148.1(18) 11_666 . . 10_556 ?
Na5A Na5A Na5B U4 114(6) 10_556 . . . ?
Na5A Na5A Na5B U4 101(3) 9_766 . . . ?
Na5A Na5A Na5B U4 57(19) 2_765 . . . ?
Na5A Na5A Na5B Na5A -57(22) 2_765 . . 10_556 ?
Na5A Na5A Na5B Na5A 57(22) 10_556 . . 2_765 ?
Na5A Na5A Na5B Na5A 12(5) 10_556 . . 9_766 ?
Na5A Na5A Na5B Na5A -12(5) 9_766 . . 10_556 ?
Na5A Na5A Na5B Na5A 44(18) 9_766 . . 2_765 ?
Na5A Na5A Na5B Na5A -44(18) 2_765 . . 9_766 ?
Na5A Na5A Na5B Na5B 12(5) 10_556 . . 9_766 ?
Na5A Na5A Na5B Na5B 0.01(10) 10_556 . . 10_556 ?
Na5A Na5A Na5B Na5B 1.7(10) 9_766 . . 2_765 ?
Na5A Na5A Na5B Na5B -0.003(17) 9_766 . . 9_766 ?
Na5A Na5A Na5B Na5B -12(5) 9_766 . . 10_556 ?
Na5A Na5A Na5B Na5B -43(17) 2_765 . . 2_765 ?
Na5A Na5A Na5B Na5B -44(18) 2_765 . . 9_766 ?
Na5A Na5A Na5B Na5B -57(22) 2_765 . . 10_556 ?
Na5A Na5A Na5B Na5B 14(6) 10_556 . . 2_765 ?
Na5A Na5A Na5B O6 108(7) 9_766 . . 10_556 ?
Na5A Na5A Na5B O6 135(3) 9_766 . . . ?
Na5A Na5A Na5B O6 91(18) 2_765 . . . ?
Na5A Na5A Na5B O6 64(21) 2_765 . . 10_556 ?
Na5A Na5A Na5B O6 148(6) 10_556 . . . ?
Na5A Na5A Na5B O6 121(10) 10_556 . . 10_556 ?
Na5A Na5A Na5B O26 -119(6) 10_556 . . 2_765 ?
Na5A Na5A Na5B O26 -85(7) 10_556 . . 9_766 ?
Na5A Na5A Na5B O26 -142(17) 2_765 . . 9_766 ?
Na5A Na5A Na5B O26 -132(4) 9_766 . . 2_765 ?
Na5A Na5A Na5B O26 -176(19) 2_765 . . 2_765 ?
Na5A Na5A Na5B O26 -98(5) 9_766 . . 9_766 ?
Na5A O6 O15 U3 112.5(12) . . . . ?
Na5A O6 O15 U4 -114.2(12) . . . . ?
Na5B U4 O4 Na1 -4.8(15) 10_556 . . . ?
Na5B U4 O4 Na1 4.8(15) . . . . ?
Na5B U4 O18 Na3 175.4(15) . . . . ?
Na5B U4 O18 Na3 -175.4(15) 10_556 . . . ?
Na5B Na5A Na5B U4 114(6) 10_556 . . . ?
Na5B Na5A Na5B U4 100(4) 2_765 . . . ?
Na5B Na5A Na5B U4 101(3) 9_766 . . . ?
Na5B Na5A Na5B Na5A 44(18) 9_766 . . 2_765 ?
Na5B Na5A Na5B Na5A 43(17) 2_765 . . 2_765 ?
Na5B Na5A Na5B Na5A -12(5) 9_766 . . 10_556 ?
Na5B Na5A Na5B Na5A 57(22) 10_556 . . 2_765 ?
Na5B Na5A Na5B Na5A -1.7(10) 2_765 . . 9_766 ?
Na5B Na5A Na5B Na5A 0.003(4) 9_766 . . 9_766 ?
Na5B Na5A Na5B Na5A 12(5) 10_556 . . 9_766 ?
Na5B Na5A Na5B Na5A -0.01(14) 10_556 . . 10_556 ?
Na5B Na5A Na5B Na5A -14(6) 2_765 . . 10_556 ?
Na5B Na5A Na5B Na5B -14(6) 2_765 . . 10_556 ?
Na5B Na5A Na5B Na5B -12(5) 9_766 . . 10_556 ?
Na5B Na5A Na5B Na5B 12(5) 10_556 . . 9_766 ?
Na5B Na5A Na5B Na5B 14(6) 10_556 . . 2_765 ?
Na5B Na5A Na5B Na5B 1.7(10) 9_766 . . 2_765 ?
Na5B Na5A Na5B Na5B -1.7(10) 2_765 . . 9_766 ?
Na5B Na5A Na5B O6 121(10) 10_556 . . 10_556 ?
Na5B Na5A Na5B O6 134(4) 2_765 . . . ?
Na5B Na5A Na5B O6 135(3) 9_766 . . . ?
Na5B Na5A Na5B O6 108(7) 9_766 . . 10_556 ?
Na5B Na5A Na5B O6 148(6) 10_556 . . . ?
Na5B Na5A Na5B O6 106(7) 2_765 . . 10_556 ?
Na5B Na5A Na5B O26 -98(5) 9_766 . . 9_766 ?
Na5B Na5A Na5B O26 -99(5) 2_765 . . 9_766 ?
Na5B Na5A Na5B O26 -132(4) 9_766 . . 2_765 ?
Na5B Na5A Na5B O26 -133(4) 2_765 . . 2_765 ?
Na5B Na5A Na5B O26 -119(6) 10_556 . . 2_765 ?
Na5B Na5A Na5B O26 -85(7) 10_556 . . 9_766 ?
Na5B O6 O15 U3 137(3) . . . . ?
Na5B O6 O15 U3 151(2) 10_556 . . . ?
Na5B O6 O15 U4 -76(2) 10_556 . . . ?
Na5B O6 O15 U4 -89(3) . . . . ?
Na6 U1 O3 Na1 115.2(2) 10_556 . . 11_566 ?
Na6 U1 O3 Na1 -115.2(2) . . . 11_566 ?
Na6 U2 O1 Na2 115.9(10) . . . . ?
Na6 U2 O1 Na2 -115.5(10) 3_655 . . . ?
Na6 U3 O7 Na1 -114.1(9) . . . . ?
Na6 U3 O7 Na1 117.9(9) 3_655 . . . ?
O2 U1 O3 Na1 -71.52(17) 10_556 . . 11_566 ?
O2 U1 O3 Na1 71.52(17) . . . 11_566 ?
O2 U3 O7 Na1 73.4(9) 12_656 . . . ?
O6 U3 O7 Na1 -33.8(9) . . . . ?
O6 U4 O4 Na1 35.0(2) . . . . ?
O6 U4 O4 Na1 -35.0(2) 10_556 . . . ?
O6 U4 O18 Na3 145.1(2) . . . . ?
O6 U4 O18 Na3 -145.1(2) 10_556 . . . ?
O6 Na5A Na5B U4 -33.9(12) . . . . ?
O6 Na5A Na5B Na5A -135(3) . . . 9_766 ?
O6 Na5A Na5B Na5A -148(6) . . . 10_556 ?
O6 Na5A Na5B Na5A -91(18) . . . 2_765 ?
O6 Na5A Na5B Na5B -135(3) . . . 9_766 ?
O6 Na5A Na5B Na5B -148(6) . . . 10_556 ?
O6 Na5A Na5B Na5B -134(4) . . . 2_765 ?
O6 Na5A Na5B O6 -27(5) . . . 10_556 ?
O6 Na5A Na5B O26 127(5) . . . 9_766 ?
O6 Na5A Na5B O26 93(2) . . . 2_765 ?
O8 U1 O3 Na1 -35.36(19) 10_556 . . 11_566 ?
O8 U1 O3 Na1 35.37(19) . . . 11_566 ?
O8 U3 O7 Na1 37.3(9) 12_656 . . . ?
O9 U2 O1 Na2 -35.4(10) . . . . ?
O9 U2 O1 Na2 35.8(10) 4_565 . . . ?
O10 U2 O1 Na2 145.2(10) . . . . ?
O10 U3 O7 Na1 -142.9(9) . . . . ?
O12 U2 O1 Na2 71.9(9) 4_565 . . . ?
O12 U2 O1 Na2 -71.4(9) . . . . ?
O14 U2 O1 Na2 -146.2(10) . . . . ?
O14 U3 O7 Na1 148.8(9) . . . . ?
O15 U3 O7 Na1 -70.1(9) . . . . ?
O15 U4 O4 Na1 -71.07(17) 10_556 . . . ?
O15 U4 O4 Na1 71.06(17) . . . . ?
O15 U4 O18 Na3 108.94(17) . . . . ?
O15 U4 O18 Na3 -108.94(17) 10_556 . . . ?
O16 U1 O3 Na1 145.2(2) 10_556 . . 11_566 ?
O16 U1 O3 Na1 -145.2(2) . . . 11_566 ?
O16 U4 O4 Na1 145.2(2) . . . . ?
O16 U4 O4 Na1 -145.2(2) 10_556 . . . ?
O16 U4 O18 Na3 -34.7(2) 10_556 . . . ?
O16 U4 O18 Na3 34.7(2) . . . . ?
O24A O25 O27 Na3 45(7) 11_666 . . . ?
O24A O25 O27 Na4 26(4) 11_666 . . . ?
O24A O25 O27 O23 -147(4) 11_666 . . 10_556 ?
O26 Na5A Na5B U4 -127(3) 2_765 . . . ?
O26 Na5A Na5B U4 63(3) . . . . ?
O26 Na5A Na5B Na5A 132(4) 2_765 . . 9_766 ?
O26 Na5A Na5B Na5A 119(6) 2_765 . . 10_556 ?
O26 Na5A Na5B Na5A 6(16) . . . 2_765 ?
O26 Na5A Na5B Na5A -39(3) . . . 9_766 ?
O26 Na5A Na5B Na5A 176(19) 2_765 . . 2_765 ?
O26 Na5A Na5B Na5A -51(7) . . . 10_556 ?
O26 Na5A Na5B Na5B -51(7) . . . 10_556 ?
O26 Na5A Na5B Na5B 119(6) 2_765 . . 10_556 ?
O26 Na5A Na5B Na5B -39(3) . . . 9_766 ?
O26 Na5A Na5B Na5B -37(3) . . . 2_765 ?
O26 Na5A Na5B Na5B 132(4) 2_765 . . 9_766 ?
O26 Na5A Na5B Na5B 133(4) 2_765 . . 2_765 ?
O26 Na5A Na5B O6 -93(2) 2_765 . . . ?
O26 Na5A Na5B O6 -120(7) 2_765 . . 10_556 ?
O26 Na5A Na5B O6 69(7) . . . 10_556 ?
O26 Na5A Na5B O6 97(2) . . . . ?
O26 Na5A Na5B O26 -137(4) . . . 9_766 ?
O26 Na5A Na5B O26 -170(3) . . . 2_765 ?
O26 Na5A Na5B O26 34(4) 2_765 . . 9_766 ?
O31 Na5A Na5B U4 -5(5) 16_646 . . . ?
O31 Na5A Na5B U4 -149(5) 15_566 . . . ?
O31 Na5A Na5B Na5A -119(6) 16_646 . . 10_556 ?
O31 Na5A Na5B Na5A -62(17) 16_646 . . 2_765 ?
O31 Na5A Na5B Na5A 97(7) 15_566 . . 10_556 ?
O31 Na5A Na5B Na5A 110(7) 15_566 . . 9_766 ?
O31 Na5A Na5B Na5A -106(4) 16_646 . . 9_766 ?
O31 Na5A Na5B Na5A 154(24) 15_566 . . 2_765 ?
O31 Na5A Na5B Na5B -106(4) 16_646 . . 9_766 ?
O31 Na5A Na5B Na5B -105(4) 16_646 . . 2_765 ?
O31 Na5A Na5B Na5B 97(7) 15_566 . . 10_556 ?
O31 Na5A Na5B Na5B 110(7) 15_566 . . 9_766 ?
O31 Na5A Na5B Na5B -119(6) 16_646 . . 10_556 ?
O31 Na5A Na5B Na5B 112(7) 15_566 . . 2_765 ?
O31 Na5A Na5B O6 -115(6) 15_566 . . . ?
O31 Na5A Na5B O6 29(4) 16_646 . . . ?
O31 Na5A Na5B O6 2(9) 16_646 . . 10_556 ?
O31 Na5A Na5B O6 -142(5) 15_566 . . 10_556 ?
O31 Na5A Na5B O26 122(4) 16_646 . . 2_765 ?
O31 Na5A Na5B O26 -22(6) 15_566 . . 2_765 ?
O31 Na5A Na5B O26 156(3) 16_646 . . 9_766 ?
O31 Na5A Na5B O26 12(10) 15_566 . . 9_766 ?
